data_7702267
loop_
_publ_author_name
'Kellert, Martin'
'Hoppenz, Paul'
'L\"onnecke, Peter'
'Worm, Dennis J.'
'Riedl, Bernd'
'Koebberling, Johannes'
'Beck-Sickinger, Annette G'
'Hey-Hawkins, Evamarie'

_publ_section_title
;
 Tuning a modular system - synthesis and characterisation of a boron-rich
 s-triazine-based carboxylic acid and amine bearing a galactopyranosyl
 moiety.
;
_journal_issue 1
_journal_name_full 'Dalton transactions (Cambridge, England : 2003)'
_journal_page_first 57
_journal_page_last 69
_journal_paper_doi 10.1039/c9dt04031e
_journal_volume 49
_journal_year 2020
_chemical_absolute_configuration rmad
_chemical_formula_moiety 'C25 H52 B20 N4 O7 S2'
_chemical_formula_sum 'C25 H52 B20 N4 O7 S2'
_chemical_formula_weight 801.02
_space_group_crystal_system orthorhombic
_space_group_IT_number 19
_space_group_name_Hall 'P 2ac 2ab'
_space_group_name_H-M_alt 'P 21 21 21'
_atom_sites_solution_hydrogens difmap
_atom_sites_solution_primary dual
_atom_sites_solution_secondary difmap
_audit_creation_method SHELXL-2018/3
_audit_update_record
;
2019-10-08 deposited with the CCDC.	2019-11-26 downloaded from the CCDC.
;
_cell_angle_alpha 90
_cell_angle_beta 90
_cell_angle_gamma 90
_cell_formula_units_Z 4
_cell_length_a 10.1885(2)
_cell_length_b 16.7541(3)
_cell_length_c 24.6831(5)
_cell_measurement_reflns_used 7639
_cell_measurement_temperature 130(2)
_cell_measurement_theta_max 26.4000
_cell_measurement_theta_min 2.0410
_cell_volume 4213.38(14)
_computing_cell_refinement
;
CrysAlisPro, Agilent Technologies,
Version 1.171.37.35 (release 13-08-2014 CrysAlis171 .NET)
(compiled Aug 13 2014,18:06:01)
;
_computing_data_collection
;
CrysAlisPro, Agilent Technologies,
Version 1.171.37.35 (release 13-08-2014 CrysAlis171 .NET)
(compiled Aug 13 2014,18:06:01)
;
_computing_data_reduction
;
CrysAlisPro, Agilent Technologies,
Version 1.171.37.35 (release 13-08-2014 CrysAlis171 .NET)
(compiled Aug 13 2014,18:06:01)
;
_computing_molecular_graphics
;
 ORTEP3 for Windows
 L. J. Farrugia, J. Appl. Crystallogr. 1997, 30, 565.
;
_computing_publication_material
;
 WINGX
 L.J. Farrugia,
 J. Appl. Cryst., 2012, 45, 849-854.
;
_computing_structure_refinement 'SHELXL-2018/3 (Sheldrick, 2018)'
_computing_structure_solution
;
 SHELXT-2014
 Program for Crystal Structure Analysis (Release 2014-4)
 G. M. Sheldrick, Instit\"ut f\"ur Anorganische Chemie der Universit\"at,
 Tammanstrasse 4, D-3400 G\"ottingen, Germany.
 G. M. Sheldrick, Acta. Cryst., 2015, A71, 3 - 8
;
_diffrn_ambient_temperature 130(2)
_diffrn_detector_area_resol_mean 16.3560
_diffrn_measured_fraction_theta_full 1.000
_diffrn_measured_fraction_theta_max 0.938
_diffrn_measurement_device_type 'Xcalibur, Sapphire3, Gemini'
_diffrn_measurement_method '\w scans'
_diffrn_radiation_type MoK\a
_diffrn_radiation_wavelength 0.71073
_diffrn_reflns_av_R_equivalents 0.0745
_diffrn_reflns_av_unetI/netI 0.0890
_diffrn_reflns_Laue_measured_fraction_full 1.000
_diffrn_reflns_Laue_measured_fraction_max 0.938
_diffrn_reflns_limit_h_max 14
_diffrn_reflns_limit_h_min -13
_diffrn_reflns_limit_k_max 21
_diffrn_reflns_limit_k_min -22
_diffrn_reflns_limit_l_max 34
_diffrn_reflns_limit_l_min -34
_diffrn_reflns_number 42274
_diffrn_reflns_point_group_measured_fraction_full 1.000
_diffrn_reflns_point_group_measured_fraction_max 0.916
_diffrn_reflns_theta_full 28.285
_diffrn_reflns_theta_max 30.177
_diffrn_reflns_theta_min 2.050
_diffrn_source 'Enhance (Mo) X-ray Source'
_exptl_absorpt_coefficient_mu 0.173
_exptl_absorpt_correction_T_max 1.00000
_exptl_absorpt_correction_T_min 0.99061
_exptl_absorpt_correction_type multi-scan
_exptl_absorpt_process_details
;
CrysAlisPro, Agilent Technologies,
Version 1.171.37.35 (release 13-08-2014 CrysAlis171 .NET)
(compiled Aug 13 2014,18:06:01)
Empirical absorption correction using spherical harmonics,
 implemented in SCALE3 ABSPACK scaling algorithm.
Empirical absorption correction using spherical harmonics,
 implemented in SCALE3 ABSPACK scaling algorithm.
;
_exptl_crystal_colour 'clear colourless'
_exptl_crystal_density_diffrn 1.263
_exptl_crystal_description prism
_exptl_crystal_F_000 1672
_exptl_crystal_size_max 0.30
_exptl_crystal_size_mid 0.25
_exptl_crystal_size_min 0.03
_refine_diff_density_max 0.264
_refine_diff_density_min -0.256
_refine_diff_density_rms 0.055
_refine_ls_abs_structure_details
;
 Flack x determined using 2769 quotients [(I+)-(I-)]/[(I+)+(I-)]
 (Parsons, Flack and Wagner, Acta Cryst. B69 (2013) 249-259).
;
_refine_ls_abs_structure_Flack 0.08(3)
_refine_ls_extinction_method none
_refine_ls_goodness_of_fit_ref 1.015
_refine_ls_hydrogen_treatment refall
_refine_ls_matrix_type full
_refine_ls_number_parameters 731
_refine_ls_number_reflns 11457
_refine_ls_number_restraints 0
_refine_ls_restrained_S_all 1.015
_refine_ls_R_factor_all 0.0904
_refine_ls_R_factor_gt 0.0500
_refine_ls_shift/su_max 0.000
_refine_ls_shift/su_mean 0.000
_refine_ls_structure_factor_coef Fsqd
_refine_ls_weighting_details 'w=1/[\s^2^(Fo^2^)+(0.0302P)^2^+0.0096P] where P=(Fo^2^+2Fc^2^)/3'
_refine_ls_weighting_scheme calc
_refine_ls_wR_factor_gt 0.0754
_refine_ls_wR_factor_ref 0.0861
_reflns_Friedel_coverage 0.772
_reflns_Friedel_fraction_full 1.000
_reflns_Friedel_fraction_max 0.889
_reflns_number_gt 8150
_reflns_number_total 11457
_reflns_threshold_expression 'I > 2\s(I)'
_cod_data_source_file c9dt04031e2.cif
_cod_data_source_block 12_x2456fin
_cod_depositor_comments 'Adding full bibliography for 7702266--7702273.cif.'
_cod_database_code 7702267
_shelx_shelxl_version_number 2018/3
_shelx_space_group_comment
;
The symmetry employed for this shelxl refinement is uniquely defined
by the following loop, which should always be used as a source of
symmetry information in preference to the above space-group names.
They are only intended as comments.
;

loop_
_space_group_symop_operation_xyz
'x, y, z'
'-x+1/2, -y, z+1/2'
'-x, y+1/2, -z+1/2'
'x+1/2, -y+1/2, -z'

loop_
_atom_site_label
_atom_site_type_symbol
_atom_site_fract_x
_atom_site_fract_y
_atom_site_fract_z
_atom_site_U_iso_or_equiv
_atom_site_adp_type
_atom_site_occupancy
_atom_site_site_symmetry_order
_atom_site_calc_flag
S1 S 0.21032(8) 0.36934(5) 0.54462(3) 0.02654(19) Uani 1 1 d
S2 S 0.04321(8) 0.66155(5) 0.52571(3) 0.02507(18) Uani 1 1 d
O1 O -0.0021(2) 0.58958(12) 0.76139(8) 0.0279(5) Uani 1 1 d
O2 O 0.08757(18) 0.71022(12) 0.78099(8) 0.0234(5) Uani 1 1 d
O3 O 0.48585(18) 0.52183(11) 0.75018(8) 0.0204(5) Uani 1 1 d
O4 O 0.40238(18) 0.37068(12) 0.79577(8) 0.0222(5) Uani 1 1 d
O5 O 0.62211(19) 0.35722(12) 0.79929(8) 0.0220(5) Uani 1 1 d
O6 O 0.67114(19) 0.43274(12) 0.66491(8) 0.0220(5) Uani 1 1 d
O7 O 0.6335(2) 0.56255(13) 0.68471(9) 0.0311(6) Uani 1 1 d
N1 N 0.2117(2) 0.46853(14) 0.62564(9) 0.0182(5) Uani 1 1 d
N2 N 0.1248(2) 0.51950(15) 0.54316(10) 0.0222(6) Uani 1 1 d
N3 N 0.1415(2) 0.60514(14) 0.61965(9) 0.0181(5) Uani 1 1 d
N4 N 0.2209(2) 0.55152(14) 0.69957(9) 0.0182(5) Uani 1 1 d
C1 C -0.1064(3) 0.3074(2) 0.42835(14) 0.0302(8) Uani 1 1 d
C2 C 0.0502(3) 0.40234(19) 0.37541(13) 0.0272(7) Uani 1 1 d
C3 C 0.1767(3) 0.46276(17) 0.57374(12) 0.0196(7) Uani 1 1 d
C4 C 0.1105(3) 0.58948(17) 0.56882(11) 0.0185(6) Uani 1 1 d
C5 C 0.1901(3) 0.54150(17) 0.64673(12) 0.0177(6) Uani 1 1 d
C6 C 0.2089(3) 0.62833(18) 0.72538(12) 0.0184(6) Uani 1 1 d
C7 C 0.0836(3) 0.63816(18) 0.75779(11) 0.0201(6) Uani 1 1 d
C8 C -0.0177(3) 0.73910(19) 0.81739(12) 0.0259(7) Uani 1 1 d
C9 C -0.0351(4) 0.6830(2) 0.86446(15) 0.0336(8) Uani 1 1 d
C10 C 0.0366(4) 0.8186(2) 0.83612(18) 0.0380(9) Uani 1 1 d
C11 C -0.1420(3) 0.7500(2) 0.78540(16) 0.0322(8) Uani 1 1 d
C12 C -0.1187(3) 0.85091(18) 0.63365(13) 0.0251(7) Uani 1 1 d
C13 C 0.1182(3) 0.89430(19) 0.60904(13) 0.0268(7) Uani 1 1 d
C14 C 0.2645(3) 0.48343(19) 0.73146(13) 0.0197(7) Uani 1 1 d
C15 C 0.4084(3) 0.46388(17) 0.72180(12) 0.0180(6) Uani 1 1 d
C16 C 0.4452(3) 0.38123(17) 0.74109(11) 0.0185(6) Uani 1 1 d
C17 C 0.5950(3) 0.36869(18) 0.74346(11) 0.0177(6) Uani 1 1 d
C18 C 0.6745(3) 0.43801(18) 0.72265(12) 0.0193(6) Uani 1 1 d
C19 C 0.6189(3) 0.52152(18) 0.73399(13) 0.0217(7) Uani 1 1 d
C20 C 0.5043(3) 0.32765(17) 0.82325(12) 0.0212(7) Uani 1 1 d
C21 C 0.4876(4) 0.2389(2) 0.81385(15) 0.0291(8) Uani 1 1 d
C22 C 0.5040(3) 0.3497(2) 0.88190(13) 0.0280(8) Uani 1 1 d
C23 C 0.6906(3) 0.51136(19) 0.64452(13) 0.0258(7) Uani 1 1 d
C24 C 0.6165(5) 0.5193(3) 0.59237(18) 0.0456(11) Uani 1 1 d
C25 C 0.8352(3) 0.5303(2) 0.63864(18) 0.0330(9) Uani 1 1 d
B1 B -0.0492(4) 0.3229(2) 0.36506(16) 0.0311(9) Uani 1 1 d
B2 B -0.0948(4) 0.4038(2) 0.40842(16) 0.0298(9) Uani 1 1 d
B3 B 0.0155(4) 0.2462(2) 0.40538(15) 0.0275(9) Uani 1 1 d
B4 B 0.1212(4) 0.3109(2) 0.36977(15) 0.0269(8) Uani 1 1 d
B5 B -0.0583(3) 0.3766(2) 0.47568(15) 0.0261(8) Uani 1 1 d
B6 B 0.0098(3) 0.2789(2) 0.47372(15) 0.0235(8) Uani 1 1 d
B7 B 0.1591(4) 0.2832(2) 0.43686(15) 0.0223(8) Uani 1 1 d
B8 B 0.1811(4) 0.3835(2) 0.41576(14) 0.0243(8) Uani 1 1 d
B9 B 0.0467(4) 0.4411(2) 0.43972(14) 0.0248(8) Uani 1 1 d
B10 B 0.1134(3) 0.3638(2) 0.48063(13) 0.0194(7) Uani 1 1 d
B11 B -0.0300(4) 0.9343(2) 0.62262(16) 0.0291(8) Uani 1 1 d
B12 B 0.0347(4) 0.8516(2) 0.66021(15) 0.0247(8) Uani 1 1 d
B13 B -0.1354(4) 0.8971(2) 0.57221(16) 0.0297(9) Uani 1 1 d
B14 B 0.0259(4) 0.9265(2) 0.55572(15) 0.0296(9) Uani 1 1 d
B15 B -0.0319(3) 0.7632(2) 0.63298(14) 0.0207(7) Uani 1 1 d
B16 B -0.1362(4) 0.7912(2) 0.57869(15) 0.0235(8) Uani 1 1 d
B17 B -0.0402(4) 0.8374(2) 0.52765(15) 0.0265(8) Uani 1 1 d
B18 B 0.1249(4) 0.8394(2) 0.55138(14) 0.0264(8) Uani 1 1 d
B19 B 0.1301(4) 0.7929(2) 0.61598(15) 0.0215(8) Uani 1 1 d
B20 B 0.0236(3) 0.7551(2) 0.56549(13) 0.0199(7) Uani 1 1 d
H1X H -0.104(3) 0.3135(17) 0.3274(11) 0.023(8) Uiso 1 1 d
H2X H -0.181(3) 0.4378(18) 0.3948(12) 0.036(9) Uiso 1 1 d
H3X H -0.005(3) 0.1838(18) 0.3956(12) 0.033(9) Uiso 1 1 d
H4X H 0.174(3) 0.2955(19) 0.3335(13) 0.033(9) Uiso 1 1 d
H5X H -0.123(3) 0.3916(18) 0.5074(12) 0.032(9) Uiso 1 1 d
H6X H -0.012(3) 0.2357(18) 0.5054(11) 0.026(8) Uiso 1 1 d
H7X H 0.244(3) 0.245(2) 0.4478(13) 0.045(10) Uiso 1 1 d
H8X H 0.270(3) 0.4144(17) 0.4070(11) 0.024(8) Uiso 1 1 d
H9X H 0.061(3) 0.5042(17) 0.4451(11) 0.024(8) Uiso 1 1 d
H11X H -0.041(3) 0.9867(17) 0.6447(11) 0.025(8) Uiso 1 1 d
H12X H 0.060(3) 0.8628(15) 0.7025(11) 0.016(7) Uiso 1 1 d
H13X H -0.225(3) 0.9326(16) 0.5636(10) 0.018(7) Uiso 1 1 d
H14X H 0.051(3) 0.9801(17) 0.5352(11) 0.028(8) Uiso 1 1 d
H15X H -0.056(3) 0.7188(16) 0.6613(10) 0.013(7) Uiso 1 1 d
H16X H -0.224(3) 0.7578(19) 0.5741(12) 0.039(10) Uiso 1 1 d
H17X H -0.064(3) 0.8326(17) 0.4853(12) 0.029(8) Uiso 1 1 d
H18X H 0.212(3) 0.8428(17) 0.5265(12) 0.030(8) Uiso 1 1 d
H19X H 0.217(3) 0.7678(17) 0.6314(11) 0.022(8) Uiso 1 1 d
H1 H -0.191(4) 0.283(2) 0.4291(13) 0.042(10) Uiso 1 1 d
H2 H 0.059(3) 0.4357(18) 0.3451(12) 0.027(9) Uiso 1 1 d
H6A H 0.281(3) 0.6370(17) 0.7520(11) 0.023(8) Uiso 1 1 d
H6B H 0.211(3) 0.6735(16) 0.6982(11) 0.012(7) Uiso 1 1 d
H9A H -0.086(4) 0.707(2) 0.8913(15) 0.048(11) Uiso 1 1 d
H9B H 0.049(4) 0.670(2) 0.8818(14) 0.056(12) Uiso 1 1 d
H9C H -0.075(3) 0.636(2) 0.8547(13) 0.036(10) Uiso 1 1 d
H10A H -0.024(3) 0.8459(19) 0.8602(13) 0.043(10) Uiso 1 1 d
H10B H 0.045(4) 0.854(2) 0.8037(15) 0.060(12) Uiso 1 1 d
H10C H 0.115(4) 0.810(2) 0.8558(14) 0.050(12) Uiso 1 1 d
H11A H -0.201(4) 0.775(2) 0.8096(13) 0.042(10) Uiso 1 1 d
H11B H -0.177(3) 0.700(2) 0.7717(13) 0.032(10) Uiso 1 1 d
H11C H -0.126(3) 0.787(2) 0.7546(14) 0.051(11) Uiso 1 1 d
H12 H -0.183(3) 0.8556(18) 0.6596(12) 0.028(9) Uiso 1 1 d
H13 H 0.193(3) 0.9234(17) 0.6175(11) 0.018(8) Uiso 1 1 d
H14A H 0.209(3) 0.4372(19) 0.7220(12) 0.032(9) Uiso 1 1 d
H14B H 0.253(3) 0.4982(16) 0.7699(12) 0.014(7) Uiso 1 1 d
H15 H 0.427(2) 0.4648(15) 0.6826(10) 0.007(7) Uiso 1 1 d
H16 H 0.404(3) 0.3408(17) 0.7165(11) 0.019(8) Uiso 1 1 d
H17 H 0.617(3) 0.3213(16) 0.7223(11) 0.014(7) Uiso 1 1 d
H18 H 0.764(3) 0.4367(16) 0.7358(10) 0.015(7) Uiso 1 1 d
H19 H 0.664(2) 0.5492(15) 0.7627(10) 0.009(7) Uiso 1 1 d
H21A H 0.491(3) 0.2238(18) 0.7734(13) 0.033(9) Uiso 1 1 d
H21B H 0.408(4) 0.220(2) 0.8313(14) 0.051(11) Uiso 1 1 d
H21C H 0.561(3) 0.212(2) 0.8342(12) 0.034(9) Uiso 1 1 d
H22A H 0.419(4) 0.340(2) 0.8977(14) 0.050(11) Uiso 1 1 d
H22B H 0.514(3) 0.407(2) 0.8843(13) 0.048(11) Uiso 1 1 d
H22C H 0.576(3) 0.3172(18) 0.9034(12) 0.034(9) Uiso 1 1 d
H24A H 0.624(4) 0.570(3) 0.5788(15) 0.064(14) Uiso 1 1 d
H24B H 0.527(4) 0.506(2) 0.5989(14) 0.047(11) Uiso 1 1 d
H24C H 0.647(4) 0.484(2) 0.5655(17) 0.070(16) Uiso 1 1 d
H25A H 0.877(3) 0.5279(18) 0.6744(13) 0.027(9) Uiso 1 1 d
H25B H 0.841(3) 0.586(2) 0.6248(14) 0.050(11) Uiso 1 1 d
H25C H 0.869(3) 0.493(2) 0.6147(14) 0.034(10) Uiso 1 1 d

loop_
_atom_site_aniso_label
_atom_site_aniso_U_11
_atom_site_aniso_U_22
_atom_site_aniso_U_33
_atom_site_aniso_U_23
_atom_site_aniso_U_13
_atom_site_aniso_U_12
S1 0.0392(5) 0.0196(4) 0.0208(4) -0.0039(3) -0.0076(3) 0.0100(4)
S2 0.0381(4) 0.0208(4) 0.0162(4) -0.0012(3) -0.0052(3) 0.0095(4)
O1 0.0264(11) 0.0262(12) 0.0311(13) -0.0028(10) 0.0051(9) -0.0033(10)
O2 0.0204(11) 0.0238(12) 0.0259(12) -0.0095(10) 0.0050(8) 0.0018(9)
O3 0.0203(11) 0.0196(11) 0.0213(11) -0.0044(9) 0.0002(8) -0.0010(8)
O4 0.0193(10) 0.0263(11) 0.0210(11) 0.0064(9) 0.0034(8) 0.0048(9)
O5 0.0194(10) 0.0281(12) 0.0186(11) 0.0054(9) 0.0008(8) 0.0018(9)
O6 0.0266(12) 0.0215(11) 0.0177(12) 0.0018(9) 0.0033(9) -0.0013(9)
O7 0.0378(13) 0.0215(12) 0.0339(14) 0.0080(11) 0.0129(10) 0.0047(10)
N1 0.0211(12) 0.0179(13) 0.0157(13) -0.0024(10) -0.0022(10) 0.0029(11)
N2 0.0296(13) 0.0195(13) 0.0176(14) -0.0012(11) -0.0040(11) 0.0044(11)
N3 0.0195(12) 0.0186(13) 0.0160(13) 0.0002(11) -0.0010(10) 0.0025(10)
N4 0.0229(13) 0.0186(13) 0.0131(13) -0.0030(10) -0.0029(10) 0.0068(11)
C1 0.0240(17) 0.0277(18) 0.039(2) 0.0008(16) -0.0014(15) -0.0047(15)
C2 0.0407(19) 0.0211(17) 0.0197(18) 0.0029(14) -0.0032(15) -0.0055(15)
C3 0.0213(15) 0.0182(15) 0.0194(17) -0.0022(13) 0.0002(12) 0.0015(13)
C4 0.0203(15) 0.0179(15) 0.0175(16) -0.0003(12) 0.0003(12) 0.0019(12)
C5 0.0153(14) 0.0200(16) 0.0178(16) -0.0016(13) 0.0011(12) 0.0003(12)
C6 0.0189(14) 0.0189(15) 0.0174(15) -0.0047(14) -0.0040(12) 0.0021(13)
C7 0.0220(15) 0.0215(16) 0.0169(16) -0.0001(13) -0.0022(12) 0.0037(13)
C8 0.0246(17) 0.0271(18) 0.0260(18) -0.0032(14) 0.0088(13) 0.0054(14)
C9 0.036(2) 0.037(2) 0.028(2) 0.0028(18) 0.0083(17) 0.0089(18)
C10 0.037(2) 0.033(2) 0.044(3) -0.0147(19) 0.013(2) 0.0007(18)
C11 0.0264(19) 0.036(2) 0.034(2) 0.0030(19) 0.0066(16) 0.0084(17)
C12 0.0256(16) 0.0219(17) 0.0278(19) -0.0022(14) 0.0040(14) 0.0025(14)
C13 0.0283(17) 0.0194(17) 0.033(2) 0.0000(14) 0.0014(15) -0.0051(14)
C14 0.0200(15) 0.0242(17) 0.0149(17) 0.0002(14) -0.0013(12) 0.0039(13)
C15 0.0223(15) 0.0185(15) 0.0133(16) -0.0016(13) -0.0008(12) 0.0011(12)
C16 0.0208(14) 0.0161(15) 0.0186(16) 0.0000(13) -0.0005(12) -0.0001(12)
C17 0.0209(14) 0.0163(14) 0.0160(15) 0.0007(13) -0.0009(11) 0.0044(12)
C18 0.0187(15) 0.0215(16) 0.0175(16) -0.0017(13) -0.0008(12) -0.0004(12)
C19 0.0192(15) 0.0215(16) 0.0242(18) -0.0038(14) -0.0025(13) -0.0007(13)
C20 0.0167(14) 0.0226(16) 0.0242(17) 0.0035(13) 0.0017(12) 0.0032(12)
C21 0.034(2) 0.0226(18) 0.031(2) 0.0033(15) 0.0011(16) 0.0012(15)
C22 0.0284(18) 0.034(2) 0.0214(18) 0.0002(15) 0.0058(14) 0.0058(16)
C23 0.0285(18) 0.0231(17) 0.0258(18) 0.0054(14) 0.0054(14) 0.0013(14)
C24 0.047(3) 0.055(3) 0.035(3) 0.021(2) -0.004(2) -0.003(2)
C25 0.0315(19) 0.030(2) 0.037(2) -0.0001(19) 0.0089(17) -0.0045(16)
B1 0.036(2) 0.026(2) 0.031(2) 0.0014(17) -0.0110(18) -0.0067(18)
B2 0.031(2) 0.026(2) 0.032(2) 0.0033(17) -0.0086(17) 0.0020(17)
B3 0.032(2) 0.025(2) 0.025(2) -0.0026(17) 0.0008(16) -0.0030(17)
B4 0.037(2) 0.025(2) 0.019(2) -0.0028(16) 0.0007(17) -0.0022(17)
B5 0.0255(18) 0.0253(19) 0.027(2) -0.0028(17) 0.0024(16) 0.0028(16)
B6 0.0278(19) 0.0203(18) 0.0223(19) 0.0021(16) 0.0049(15) -0.0049(15)
B7 0.0253(19) 0.0209(19) 0.021(2) -0.0040(15) 0.0030(14) 0.0000(15)
B8 0.028(2) 0.022(2) 0.022(2) -0.0004(16) 0.0010(15) -0.0051(16)
B9 0.034(2) 0.0210(19) 0.0194(19) 0.0003(15) -0.0049(16) 0.0007(17)
B10 0.0250(17) 0.0165(17) 0.0166(17) -0.0001(14) -0.0002(14) 0.0018(14)
B11 0.035(2) 0.0180(19) 0.035(2) -0.0042(17) 0.0003(18) 0.0011(17)
B12 0.0274(18) 0.0215(19) 0.025(2) -0.0029(15) 0.0014(16) -0.0021(16)
B13 0.036(2) 0.0202(19) 0.033(2) -0.0008(17) 0.0004(18) 0.0074(17)
B14 0.039(2) 0.021(2) 0.029(2) 0.0043(17) 0.0000(17) 0.0019(17)
B15 0.0228(17) 0.0182(18) 0.0211(19) -0.0005(15) 0.0003(15) -0.0011(15)
B16 0.0239(19) 0.0211(19) 0.026(2) -0.0031(16) -0.0057(15) 0.0020(16)
B17 0.0349(19) 0.0222(18) 0.023(2) 0.0009(16) -0.0008(16) 0.0060(17)
B18 0.0322(19) 0.0252(19) 0.022(2) 0.0026(17) 0.0047(16) -0.0015(17)
B19 0.0203(17) 0.0198(19) 0.024(2) 0.0003(15) 0.0008(15) -0.0007(15)
B20 0.0255(18) 0.0169(17) 0.0172(18) 0.0007(14) -0.0002(14) 0.0022(15)

loop_
_atom_type_symbol
_atom_type_description
_atom_type_scat_dispersion_real
_atom_type_scat_dispersion_imag
_atom_type_scat_source
S S 0.1246 0.1234 'International Tables Vol C Tables 4.2.6.8 and 6.1.1.4'
O O 0.0106 0.0060 'International Tables Vol C Tables 4.2.6.8 and 6.1.1.4'
N N 0.0061 0.0033 'International Tables Vol C Tables 4.2.6.8 and 6.1.1.4'
C C 0.0033 0.0016 'International Tables Vol C Tables 4.2.6.8 and 6.1.1.4'
B B 0.0013 0.0007 'International Tables Vol C Tables 4.2.6.8 and 6.1.1.4'
H H 0.0000 0.0000 'International Tables Vol C Tables 4.2.6.8 and 6.1.1.4'

loop_
_geom_angle_atom_site_label_1
_geom_angle_atom_site_label_2
_geom_angle_atom_site_label_3
_geom_angle
C3 S1 B10 106.73(15)
C4 S2 B20 107.61(14)
C7 O2 C8 122.2(2)
C19 O3 C15 112.8(2)
C16 O4 C20 106.7(2)
C17 O5 C20 106.6(2)
C23 O6 C18 107.0(2)
C19 O7 C23 110.4(2)
C3 N1 C5 113.2(2)
C3 N2 C4 113.7(2)
C4 N3 C5 113.6(2)
C5 N4 C6 121.2(2)
C5 N4 C14 119.7(2)
C6 N4 C14 119.1(2)
B1 C1 B2 63.9(2)
B1 C1 B6 114.4(3)
B2 C1 B6 114.3(3)
B1 C1 B3 62.2(2)
B2 C1 B3 115.2(3)
B6 C1 B3 62.8(2)
B1 C1 B5 115.3(3)
B2 C1 B5 62.2(2)
B6 C1 B5 62.7(2)
B3 C1 B5 115.1(3)
B1 C1 H1 113(2)
B2 C1 H1 119(2)
B6 C1 H1 120(2)
B3 C1 H1 114(2)
B5 C1 H1 122(2)
B2 C2 B1 63.9(2)
B2 C2 B8 114.1(2)
B1 C2 B8 114.4(3)
B2 C2 B4 115.1(3)
B1 C2 B4 62.2(2)
B8 C2 B4 62.9(2)
B2 C2 B9 61.9(2)
B1 C2 B9 115.1(3)
B8 C2 B9 62.8(2)
B4 C2 B9 115.2(3)
B2 C2 H2 117.6(19)
B1 C2 H2 114.0(18)
B8 C2 H2 120.1(19)
B4 C2 H2 115.4(19)
B9 C2 H2 121.0(18)
N2 C3 N1 127.0(3)
N2 C3 S1 119.0(2)
N1 C3 S1 113.9(2)
N3 C4 N2 126.6(3)
N3 C4 S2 122.3(2)
N2 C4 S2 111.0(2)
N1 C5 N3 125.8(3)
N1 C5 N4 116.6(3)
N3 C5 N4 117.6(3)
N4 C6 C7 113.7(2)
N4 C6 H6A 111.0(16)
C7 C6 H6A 105.0(16)
N4 C6 H6B 111.9(15)
C7 C6 H6B 106.4(15)
H6A C6 H6B 108(2)
O1 C7 O2 127.1(3)
O1 C7 C6 125.5(3)
O2 C7 C6 107.4(2)
O2 C8 C11 109.4(3)
O2 C8 C9 110.5(3)
C11 C8 C9 112.5(3)
O2 C8 C10 102.0(3)
C11 C8 C10 111.2(3)
C9 C8 C10 110.9(3)
C8 C9 H9A 110(2)
C8 C9 H9B 112(2)
H9A C9 H9B 106(3)
C8 C9 H9C 113(2)
H9A C9 H9C 108(3)
H9B C9 H9C 108(3)
C8 C10 H10A 112(2)
C8 C10 H10B 108(2)
H10A C10 H10B 106(3)
C8 C10 H10C 109(2)
H10A C10 H10C 107(3)
H10B C10 H10C 116(3)
C8 C11 H11A 105(2)
C8 C11 H11B 112.8(19)
H11A C11 H11B 111(3)
C8 C11 H11C 110(2)
H11A C11 H11C 109(3)
H11B C11 H11C 109(3)
B11 C12 B12 64.1(2)
B11 C12 B16 114.6(3)
B12 C12 B16 114.3(2)
B11 C12 B13 62.3(2)
B12 C12 B13 115.6(3)
B16 C12 B13 63.0(2)
B11 C12 B15 115.6(3)
B12 C12 B15 62.2(2)
B16 C12 B15 62.7(2)
B13 C12 B15 115.5(2)
B11 C12 H12 115(2)
B12 C12 H12 112.9(19)
B16 C12 H12 122(2)
B13 C12 H12 120.4(19)
B15 C12 H12 117(2)
B12 C13 B11 64.4(2)
B12 C13 B18 114.8(2)
B11 C13 B18 114.8(3)
B12 C13 B14 115.8(3)
B11 C13 B14 62.2(2)
B18 C13 B14 63.0(2)
B12 C13 B19 62.5(2)
B11 C13 B19 116.0(3)
B18 C13 B19 62.8(2)
B14 C13 B19 115.5(3)
B12 C13 H13 118.0(17)
B11 C13 H13 119.0(17)
B18 C13 H13 116.0(17)
B14 C13 H13 117.5(17)
B19 C13 H13 115.9(18)
N4 C14 C15 112.2(2)
N4 C14 H14A 108.2(18)
C15 C14 H14A 110.3(18)
N4 C14 H14B 106.7(16)
C15 C14 H14B 108.6(16)
H14A C14 H14B 111(2)
O3 C15 C16 109.3(2)
O3 C15 C14 107.9(2)
C16 C15 C14 112.8(2)
O3 C15 H15 111.1(15)
C16 C15 H15 105.9(15)
C14 C15 H15 109.9(15)
O4 C16 C15 109.6(2)
O4 C16 C17 104.4(2)
C15 C16 C17 112.5(2)
O4 C16 H16 111.0(16)
C15 C16 H16 108.9(16)
C17 C16 H16 110.5(16)
O5 C17 C18 109.3(2)
O5 C17 C16 104.4(2)
C18 C17 C16 114.5(2)
O5 C17 H17 111.4(16)
C18 C17 H17 108.6(16)
C16 C17 H17 108.7(16)
O6 C18 C17 106.2(2)
O6 C18 C19 103.3(2)
C17 C18 C19 116.2(2)
O6 C18 H18 110.9(16)
C17 C18 H18 112.0(16)
C19 C18 H18 107.9(16)
O7 C19 O3 110.1(2)
O7 C19 C18 104.4(2)
O3 C19 C18 114.1(2)
O7 C19 H19 110.5(15)
O3 C19 H19 104.5(15)
C18 C19 H19 113.3(15)
O5 C20 O4 103.8(2)
O5 C20 C22 108.5(3)
O4 C20 C22 109.4(2)
O5 C20 C21 111.8(2)
O4 C20 C21 109.9(3)
C22 C20 C21 113.0(3)
C20 C21 H21A 112.7(17)
C20 C21 H21B 110(2)
H21A C21 H21B 112(3)
C20 C21 H21C 106.6(19)
H21A C21 H21C 110(2)
H21B C21 H21C 104(3)
C20 C22 H22A 111(2)
C20 C22 H22B 108(2)
H22A C22 H22B 104(3)
C20 C22 H22C 110.9(17)
H22A C22 H22C 110(3)
H22B C22 H22C 114(3)
O6 C23 O7 104.6(2)
O6 C23 C24 108.4(3)
O7 C23 C24 109.7(3)
O6 C23 C25 111.3(3)
O7 C23 C25 109.6(3)
C24 C23 C25 112.9(3)
C23 C24 H24A 111(3)
C23 C24 H24B 108(2)
H24A C24 H24B 112(3)
C23 C24 H24C 112(3)
H24A C24 H24C 108(3)
H24B C24 H24C 106(3)
C23 C25 H25A 109.0(19)
C23 C25 H25B 107(2)
H25A C25 H25B 109(3)
C23 C25 H25C 106(2)
H25A C25 H25C 113(3)
H25B C25 H25C 113(3)
C1 B1 C2 100.8(3)
C1 B1 B4 105.3(3)
C2 B1 B4 59.2(2)
C1 B1 B3 59.5(2)
C2 B1 B3 105.4(3)
B4 B1 B3 60.4(2)
C1 B1 B2 58.1(2)
C2 B1 B2 57.9(2)
B4 B1 B2 107.8(3)
B3 B1 B2 108.3(3)
C1 B1 H1X 126.0(15)
C2 B1 H1X 123.1(15)
B4 B1 H1X 122.9(15)
B3 B1 H1X 124.5(15)
B2 B1 H1X 119.0(15)
C2 B2 C1 100.9(3)
C2 B2 B9 59.8(2)
C1 B2 B9 105.7(3)
C2 B2 B5 105.5(3)
C1 B2 B5 59.6(2)
B9 B2 B5 60.2(2)
C2 B2 B1 58.2(2)
C1 B2 B1 58.0(2)
B9 B2 B1 108.7(3)
B5 B2 B1 108.3(3)
C2 B2 H2X 124.0(16)
C1 B2 H2X 121.8(16)
B9 B2 H2X 127.4(16)
B5 B2 H2X 126.2(16)
B1 B2 H2X 114.6(16)
C1 B3 B1 58.3(2)
C1 B3 B4 103.9(3)
B1 B3 B4 59.7(2)
C1 B3 B7 104.2(3)
B1 B3 B7 107.6(3)
B4 B3 B7 59.9(2)
C1 B3 B6 58.3(2)
B1 B3 B6 107.5(3)
B4 B3 B6 107.7(3)
B7 B3 B6 60.1(2)
C1 B3 H3X 120.7(16)
B1 B3 H3X 120.3(16)
B4 B3 H3X 126.5(16)
B7 B3 H3X 126.1(16)
B6 B3 H3X 119.9(16)
C2 B4 B1 58.7(2)
C2 B4 B7 104.7(3)
B1 B4 B7 108.1(3)
C2 B4 B3 104.7(3)
B1 B4 B3 59.9(2)
B7 B4 B3 60.2(2)
C2 B4 B8 58.4(2)
B1 B4 B8 107.8(3)
B7 B4 B8 60.2(2)
B3 B4 B8 108.2(3)
C2 B4 H4X 119.7(17)
B1 B4 H4X 117.8(17)
B7 B4 H4X 127.6(17)
B3 B4 H4X 125.0(17)
B8 B4 H4X 121.7(17)
C1 B5 B9 104.1(3)
C1 B5 B2 58.2(2)
B9 B5 B2 59.6(2)
C1 B5 B10 104.4(3)
B9 B5 B10 60.5(2)
B2 B5 B10 107.8(3)
C1 B5 B6 58.1(2)
B9 B5 B6 108.3(3)
B2 B5 B6 107.1(3)
B10 B5 B6 60.3(2)
C1 B5 H5X 119.2(17)
B9 B5 H5X 127.4(17)
B2 B5 H5X 120.5(17)
B10 B5 H5X 126.6(17)
B6 B5 H5X 118.9(17)
C1 B6 B7 104.4(3)
C1 B6 B3 58.9(2)
B7 B6 B3 59.8(2)
C1 B6 B5 59.1(2)
B7 B6 B5 108.2(3)
B3 B6 B5 108.9(3)
C1 B6 B10 104.6(2)
B7 B6 B10 60.5(2)
B3 B6 B10 108.6(2)
B5 B6 B10 59.57(19)
C1 B6 H6X 121.2(15)
B7 B6 H6X 124.8(15)
B3 B6 H6X 118.9(15)
B5 B6 H6X 120.9(15)
B10 B6 H6X 125.8(15)
B4 B7 B3 59.9(2)
B4 B7 B8 60.2(2)
B3 B7 B8 107.9(3)
B4 B7 B6 107.7(3)
B3 B7 B6 60.1(2)
B8 B7 B6 107.3(3)
B4 B7 B10 108.1(3)
B3 B7 B10 108.3(3)
B8 B7 B10 59.7(2)
B6 B7 B10 59.86(19)
B4 B7 H7X 123.4(17)
B3 B7 H7X 123.4(18)
B8 B7 H7X 121.2(18)
B6 B7 H7X 121.5(17)
B10 B7 H7X 119.3(17)
C2 B8 B4 58.7(2)
C2 B8 B7 104.5(3)
B4 B8 B7 59.6(2)
C2 B8 B10 105.0(3)
B4 B8 B10 108.5(3)
B7 B8 B10 60.6(2)
C2 B8 B9 59.2(2)
B4 B8 B9 108.7(3)
B7 B8 B9 108.6(3)
B10 B8 B9 60.0(2)
C2 B8 H8X 117.3(15)
B4 B8 H8X 119.9(15)
B7 B8 H8X 129.0(16)
B10 B8 H8X 127.1(15)
B9 B8 H8X 117.2(16)
C2 B9 B2 58.2(2)
C2 B9 B5 104.3(3)
B2 B9 B5 60.2(2)
C2 B9 B10 104.0(2)
B2 B9 B10 107.8(3)
B5 B9 B10 59.91(19)
C2 B9 B8 58.0(2)
B2 B9 B8 107.1(3)
B5 B9 B8 107.6(3)
B10 B9 B8 59.9(2)
C2 B9 H9X 118.9(15)
B2 B9 H9X 121.2(15)
B5 B9 H9X 128.6(16)
B10 B9 H9X 126.4(15)
B8 B9 H9X 118.0(16)
B5 B10 B8 107.5(3)
B5 B10 B9 59.6(2)
B8 B10 B9 60.0(2)
B5 B10 B6 60.2(2)
B8 B10 B6 107.0(2)
B9 B10 B6 107.5(2)
B5 B10 B7 107.9(3)
B8 B10 B7 59.6(2)
B9 B10 B7 107.8(2)
B6 B10 B7 59.60(19)
B5 B10 S1 125.2(2)
B8 B10 S1 123.3(2)
B9 B10 S1 130.3(2)
B6 B10 S1 115.8(2)
B7 B10 S1 114.2(2)
C13 B11 C12 100.5(3)
C13 B11 B14 59.4(2)
C12 B11 B14 105.3(3)
C13 B11 B13 105.4(3)
C12 B11 B13 59.5(2)
B14 B11 B13 60.3(2)
C13 B11 B12 57.7(2)
C12 B11 B12 58.2(2)
B14 B11 B12 108.1(3)
B13 B11 B12 108.4(3)
C13 B11 H11X 122.5(17)
C12 B11 H11X 123.9(17)
B14 B11 H11X 126.3(16)
B13 B11 H11X 127.2(17)
B12 B11 H11X 114.9(16)
C13 B12 C12 100.3(2)
C13 B12 B19 59.55(19)
C12 B12 B19 105.4(3)
C13 B12 B15 105.4(2)
C12 B12 B15 59.4(2)
B19 B12 B15 60.5(2)
C13 B12 B11 57.9(2)
C12 B12 B11 57.7(2)
B19 B12 B11 108.3(3)
B15 B12 B11 108.1(3)
C13 B12 H12X 121.6(14)
C12 B12 H12X 126.3(14)
B19 B12 H12X 123.7(14)
B15 B12 H12X 126.9(14)
B11 B12 H12X 116.8(14)
C12 B13 B11 58.2(2)
C12 B13 B14 103.8(3)
B11 B13 B14 59.7(2)
C12 B13 B17 103.9(2)
B11 B13 B17 107.7(3)
B14 B13 B17 60.3(2)
C12 B13 B16 58.0(2)
B11 B13 B16 107.0(3)
B14 B13 B16 107.6(3)
B17 B13 B16 59.8(2)
C12 B13 H13X 119.6(14)
B11 B13 H13X 116.6(14)
B14 B13 H13X 124.9(14)
B17 B13 H13X 129.2(14)
B16 B13 H13X 123.2(15)
C13 B14 B11 58.4(2)
C13 B14 B13 104.3(3)
B11 B14 B13 60.0(2)
C13 B14 B18 58.3(2)
B11 B14 B18 107.7(3)
B13 B14 B18 108.3(3)
C13 B14 B17 104.1(3)
B11 B14 B17 107.9(3)
B13 B14 B17 60.2(2)
B18 B14 B17 60.2(2)
C13 B14 H14X 120.4(16)
B11 B14 H14X 117.6(15)
B13 B14 H14X 124.5(16)
B18 B14 H14X 122.1(16)
B17 B14 H14X 127.9(16)
C12 B15 B12 58.33(19)
C12 B15 B20 103.9(2)
B12 B15 B20 107.6(2)
C12 B15 B16 58.11(19)
B12 B15 B16 107.3(2)
B20 B15 B16 59.94(19)
C12 B15 B19 104.0(2)
B12 B15 B19 59.8(2)
B20 B15 B19 60.0(2)
B16 B15 B19 107.7(2)
C12 B15 H15X 118.8(15)
B12 B15 H15X 115.5(14)
B20 B15 H15X 130.4(14)
B16 B15 H15X 123.5(15)
B19 B15 H15X 124.9(15)
C12 B16 B20 104.6(2)
C12 B16 B15 59.21(19)
B20 B16 B15 59.8(2)
C12 B16 B17 104.7(3)
B20 B16 B17 60.7(2)
B15 B16 B17 108.8(3)
C12 B16 B13 58.9(2)
B20 B16 B13 108.7(3)
B15 B16 B13 109.2(3)
B17 B16 B13 59.9(2)
C12 B16 H16X 119.0(17)
B20 B16 H16X 125.3(17)
B15 B16 H16X 116.5(17)
B17 B16 H16X 128.3(17)
B13 B16 H16X 121.3(18)
B16 B17 B13 60.2(2)
B16 B17 B14 107.4(3)
B13 B17 B14 59.5(2)
B16 B17 B18 107.2(3)
B13 B17 B18 107.6(3)
B14 B17 B18 59.9(2)
B16 B17 B20 59.50(19)
B13 B17 B20 108.0(3)
B14 B17 B20 107.8(3)
B18 B17 B20 60.0(2)
B16 B17 H17X 122.1(16)
B13 B17 H17X 121.3(16)
B14 B17 H17X 121.9(16)
B18 B17 H17X 122.4(15)
B20 B17 H17X 122.1(16)
C13 B18 B19 59.03(19)
C13 B18 B14 58.8(2)
B19 B18 B14 108.9(3)
C13 B18 B17 104.4(2)
B19 B18 B17 108.4(3)
B14 B18 B17 60.0(2)
C13 B18 B20 104.0(2)
B19 B18 B20 59.62(19)
B14 B18 B20 108.1(3)
B17 B18 B20 60.2(2)
C13 B18 H18X 118.8(16)
B19 B18 H18X 120.6(16)
B14 B18 H18X 117.2(16)
B17 B18 H18X 126.1(16)
B20 B18 H18X 128.9(16)
C13 B19 B12 57.9(2)
C13 B19 B20 104.0(3)
B12 B19 B20 107.3(3)
C13 B19 B15 103.6(3)
B12 B19 B15 59.8(2)
B20 B19 B15 59.7(2)
C13 B19 B18 58.2(2)
B12 B19 B18 107.2(2)
B20 B19 B18 60.4(2)
B15 B19 B18 107.9(3)
C13 B19 H19X 119.5(16)
B12 B19 H19X 117.5(15)
B20 B19 H19X 129.0(16)
B15 B19 H19X 125.8(16)
B18 B19 H19X 121.8(15)
B15 B20 B16 60.3(2)
B15 B20 B19 60.26(19)
B16 B20 B19 108.2(2)
B15 B20 B18 108.0(2)
B16 B20 B18 107.3(2)
B19 B20 B18 60.0(2)
B15 B20 B17 108.5(2)
B16 B20 B17 59.8(2)
B19 B20 B17 108.3(2)
B18 B20 B17 59.8(2)
B15 B20 S2 126.7(2)
B16 B20 S2 119.0(2)
B19 B20 S2 127.4(2)
B18 B20 S2 120.1(2)
B17 B20 S2 114.4(2)

loop_
_geom_bond_atom_site_label_1
_geom_bond_atom_site_label_2
_geom_bond_distance
S1 C3 1.756(3)
S1 B10 1.865(3)
S2 C4 1.750(3)
S2 B20 1.860(3)
O1 C7 1.197(3)
O2 C7 1.337(3)
O2 C8 1.481(3)
O3 C19 1.414(3)
O3 C15 1.434(3)
O4 C16 1.429(3)
O4 C20 1.435(3)
O5 C17 1.419(3)
O5 C20 1.427(3)
O6 C23 1.424(4)
O6 C18 1.428(3)
O7 C19 1.405(4)
O7 C23 1.435(4)
N1 C3 1.333(4)
N1 C5 1.347(3)
N2 C3 1.324(4)
N2 C4 1.341(4)
N3 C4 1.320(3)
N3 C5 1.352(4)
N4 C5 1.352(4)
N4 C6 1.441(4)
N4 C14 1.455(4)
C1 B1 1.688(5)
C1 B2 1.691(5)
C1 B6 1.698(5)
C1 B3 1.708(5)
C1 B5 1.716(5)
C1 H1 0.96(4)
C2 B2 1.687(5)
C2 B1 1.692(5)
C2 B8 1.694(5)
C2 B4 1.700(5)
C2 B9 1.715(5)
C2 H2 0.94(3)
C6 C7 1.515(4)
C6 H6A 1.00(3)
C6 H6B 1.01(3)
C8 C11 1.504(5)
C8 C9 1.505(5)
C8 C10 1.514(5)
C9 H9A 0.93(4)
C9 H9B 0.99(4)
C9 H9C 0.92(3)
C10 H10A 0.97(3)
C10 H10B 1.00(4)
C10 H10C 0.94(4)
C11 H11A 0.94(4)
C11 H11B 0.97(3)
C11 H11C 0.99(4)
C12 B11 1.686(5)
C12 B12 1.694(5)
C12 B16 1.695(5)
C12 B13 1.711(5)
C12 B15 1.714(5)
C12 H12 0.92(3)
C13 B12 1.682(5)
C13 B11 1.686(5)
C13 B18 1.696(5)
C13 B14 1.705(5)
C13 B19 1.712(5)
C13 H13 0.93(3)
C14 C15 1.521(4)
C14 H14A 0.99(3)
C14 H14B 0.99(3)
C15 C16 1.512(4)
C15 H15 0.99(2)
C16 C17 1.542(4)
C16 H16 1.00(3)
C17 C18 1.507(4)
C17 H17 0.98(3)
C18 C19 1.535(4)
C18 H18 0.97(3)
C19 H19 0.97(3)
C20 C22 1.494(4)
C20 C21 1.515(4)
C21 H21A 1.03(3)
C21 H21B 0.97(4)
C21 H21C 1.01(3)
C22 H22A 0.96(4)
C22 H22B 0.97(4)
C22 H22C 1.06(3)
C23 C24 1.498(5)
C23 C25 1.514(5)
C24 H24A 0.92(4)
C24 H24B 0.95(4)
C24 H24C 0.95(4)
C25 H25A 0.98(3)
C25 H25B 0.99(4)
C25 H25C 0.93(3)
B1 B4 1.751(5)
B1 B3 1.754(5)
B1 B2 1.788(6)
B1 H1X 1.09(3)
B2 B9 1.751(5)
B2 B5 1.761(5)
B2 H2X 1.10(3)
B3 B4 1.763(5)
B3 B7 1.769(5)
B3 B6 1.775(5)
B3 H3X 1.09(3)
B4 B7 1.763(5)
B4 B8 1.772(5)
B4 H4X 1.07(3)
B5 B9 1.761(5)
B5 B10 1.766(5)
B5 B6 1.777(5)
B5 H5X 1.05(3)
B6 B7 1.774(5)
B6 B10 1.779(5)
B6 H6X 1.09(3)
B7 B8 1.773(5)
B7 B10 1.791(5)
B7 H7X 1.11(3)
B8 B10 1.774(5)
B8 B9 1.777(5)
B8 H8X 1.06(3)
B9 B10 1.777(5)
B9 H9X 1.08(3)
B11 B14 1.752(5)
B11 B13 1.758(6)
B11 B12 1.794(5)
B11 H11X 1.04(3)
B12 B19 1.762(5)
B12 B15 1.762(5)
B12 H12X 1.09(3)
B13 B14 1.764(6)
B13 B17 1.775(5)
B13 B16 1.781(5)
B13 H13X 1.11(3)
B14 B18 1.776(5)
B14 B17 1.777(5)
B14 H14X 1.06(3)
B15 B20 1.765(5)
B15 B16 1.773(5)
B15 B19 1.774(5)
B15 H15X 1.05(3)
B16 B20 1.767(5)
B16 B17 1.773(5)
B16 H16X 1.06(3)
B17 B18 1.781(5)
B17 B20 1.788(5)
B17 H17X 1.08(3)
B18 B19 1.776(5)
B18 B20 1.784(5)
B18 H18X 1.08(3)
B19 B20 1.769(5)
B19 H19X 1.05(3)
